data_4079360
loop_
_publ_author_name
'K\"uhnel, Erik'
'Shishkov, Igor V.'
'Rominger, Frank'
'Oeser, Thomas'
'Hofmann, Peter'

_publ_section_title
;
 Synthesis and Structures of Copper(I) Complexes with
 Phosphino-Functionalized N-Heterocyclic Carbenes (NHCP) and
 Bis-N-Heterocyclic Carbenes (Bis-NHC)
;
_journal_issue 22
_journal_name_full Organometallics
_journal_page_first 8000
_journal_paper_doi 10.1021/om300701u
_journal_volume 31
_journal_year 2012
_chemical_formula_sum 'C41 H64 Cl2 Cu2 F12 N4 P4'
_chemical_formula_weight 1162.82
_chemical_name_common 'in manuscript 2b'
_chemical_name_systematic
; 
 ? 
;
_space_group_IT_number 2
_symmetry_cell_setting triclinic
_symmetry_space_group_name_Hall '-P 1'
_symmetry_space_group_name_H-M 'P -1'
_atom_sites_solution_hydrogens geom
_atom_sites_solution_primary direct
_atom_sites_solution_secondary difmap
_audit_creation_method SHELXL-97
_cell_angle_alpha 82.406(1)
_cell_angle_beta 81.660(1)
_cell_angle_gamma 72.915(1)
_cell_formula_units_Z 2
_cell_length_a 10.5350(4)
_cell_length_b 14.1754(5)
_cell_length_c 18.8638(7)
_cell_measurement_reflns_used 7181
_cell_measurement_temperature 200(2)
_cell_measurement_theta_max 25.03
_cell_measurement_theta_min 2.19
_cell_volume 2652.32(17)
_computing_cell_refinement 'Bruker SAINT'
_computing_data_collection 'Bruker APEX2'
_computing_data_reduction 'Bruker SAINT'
_computing_molecular_graphics 'Bruker SHELXTL'
_computing_publication_material 'Bruker SHELXTL'
_computing_structure_refinement 'SHELXL-97 (Sheldrick, 2008)'
_computing_structure_solution 'SHELXS-97 (Sheldrick, 2008)'
_diffrn_ambient_temperature 200(2)
_diffrn_measured_fraction_theta_full 0.984
_diffrn_measured_fraction_theta_max 0.984
_diffrn_measurement_device_type 'Bruker APEX-II CCD'
_diffrn_measurement_method '\f and \w scans'
_diffrn_radiation_monochromator mirror
_diffrn_radiation_source 'ImuS microsource'
_diffrn_radiation_type MoK\a
_diffrn_radiation_wavelength 0.71073
_diffrn_reflns_av_R_equivalents 0.0512
_diffrn_reflns_av_sigmaI/netI 0.0640
_diffrn_reflns_limit_h_max 12
_diffrn_reflns_limit_h_min -12
_diffrn_reflns_limit_k_max 16
_diffrn_reflns_limit_k_min -16
_diffrn_reflns_limit_l_max 22
_diffrn_reflns_limit_l_min -22
_diffrn_reflns_number 22758
_diffrn_reflns_theta_full 25.05
_diffrn_reflns_theta_max 25.05
_diffrn_reflns_theta_min 1.78
_exptl_absorpt_coefficient_mu 1.098
_exptl_absorpt_correction_T_max 0.9271
_exptl_absorpt_correction_T_min 0.6320
_exptl_absorpt_correction_type multi-scan
_exptl_absorpt_process_details
;
Sheldrick, G. M. (2008). <i>SADABS</i>. University of G\"ottingen, Germany.
;
_exptl_crystal_colour colourless
_exptl_crystal_density_diffrn 1.456
_exptl_crystal_density_method 'not measured'
_exptl_crystal_description needle
_exptl_crystal_F_000 1196
_exptl_crystal_size_max 0.46
_exptl_crystal_size_mid 0.07
_exptl_crystal_size_min 0.07
_refine_diff_density_max 0.442
_refine_diff_density_min -0.516
_refine_diff_density_rms 0.067
_refine_ls_extinction_method none
_refine_ls_goodness_of_fit_ref 1.019
_refine_ls_hydrogen_treatment constr
_refine_ls_matrix_type full
_refine_ls_number_parameters 678
_refine_ls_number_reflns 9253
_refine_ls_number_restraints 325
_refine_ls_restrained_S_all 1.040
_refine_ls_R_factor_all 0.0735
_refine_ls_R_factor_gt 0.0503
_refine_ls_shift/su_max 0.001
_refine_ls_shift/su_mean 0.000
_refine_ls_structure_factor_coef Fsqd
_refine_ls_weighting_details 'calc w=1/[\s^2^(Fo^2^)+(0.0461P)^2^+3.0591P] where P=(Fo^2^+2Fc^2^)/3'
_refine_ls_weighting_scheme calc
_refine_ls_wR_factor_gt 0.1171
_refine_ls_wR_factor_ref 0.1294
_reflns_number_gt 6857
_reflns_number_total 9253
_reflns_threshold_expression >2sigma(I)
_cod_data_source_file om300701u_si_002.cif
_cod_data_source_block ek25
_cod_depositor_comments
;
The following automatic conversions were performed:

'_symmetry_cell_setting' value 'Triclinic' changed to 'triclinic'
according to /home/saulius/struct/CIF-dictionaries/cif_core.dic
dictionary named 'cif_core.dic' version 2.4.2 from 2011-04-26.

Automatic conversion script
Id: cif_fix_values 1891 2012-01-12 08:04:46Z andrius 
;
_cod_original_sg_symbol_H-M P-1
_cod_database_code 4079360

loop_
_symmetry_equiv_pos_as_xyz
'x, y, z'
'-x, -y, -z'

loop_
_atom_site_label
_atom_site_type_symbol
_atom_site_fract_x
_atom_site_fract_y
_atom_site_fract_z
_atom_site_U_iso_or_equiv
_atom_site_adp_type
_atom_site_occupancy
_atom_site_symmetry_multiplicity
_atom_site_calc_flag
_atom_site_refinement_flags
_atom_site_disorder_assembly
_atom_site_disorder_group
Cu1_1 Cu 0.45491(4) 0.59437(3) 0.00124(3) 0.03320(14) Uani 1 1 d . . .
P1_1 P 0.73592(9) 0.40932(7) -0.06513(5) 0.0302(2) Uani 1 1 d . . .
C1_1 C 0.6162(4) 0.6041(3) -0.05601(19) 0.0307(8) Uani 1 1 d . . .
N2_1 N 0.6349(3) 0.6916(2) -0.08450(16) 0.0330(7) Uani 1 1 d . . .
C3_1 C 0.7597(4) 0.6800(3) -0.1223(2) 0.0396(10) Uani 1 1 d . . .
H3_1 H 0.7953 0.7314 -0.1465 0.047 Uiso 1 1 calc R . .
C4_1 C 0.8215(4) 0.5826(3) -0.1187(2) 0.0384(10) Uani 1 1 d . . .
H4_1 H 0.9087 0.5517 -0.1401 0.046 Uiso 1 1 calc R . .
N5_1 N 0.7324(3) 0.5346(2) -0.07702(16) 0.0308(7) Uani 1 1 d . . .
C11_1 C 0.8806(4) 0.3449(3) -0.0152(2) 0.0396(10) Uani 1 1 d . . .
C12_1 C 0.8395(5) 0.3779(3) 0.0609(2) 0.0556(12) Uani 1 1 d . . .
H12A_1 H 0.7550 0.3636 0.0805 0.083 Uiso 1 1 calc R . .
H12B_1 H 0.8283 0.4492 0.0592 0.083 Uiso 1 1 calc R . .
H12C_1 H 0.9090 0.3419 0.0918 0.083 Uiso 1 1 calc R . .
C13_1 C 0.8943(5) 0.2330(3) -0.0119(3) 0.0546(12) Uani 1 1 d . . .
H13A_1 H 0.8088 0.2206 0.0080 0.082 Uiso 1 1 calc R . .
H13B_1 H 0.9634 0.1961 0.0190 0.082 Uiso 1 1 calc R . .
H13C_1 H 0.9195 0.2114 -0.0605 0.082 Uiso 1 1 calc R . .
C14_1 C 1.0134(4) 0.3655(3) -0.0456(3) 0.0527(12) Uani 1 1 d . . .
H14A_1 H 1.0400 0.3435 -0.0940 0.079 Uiso 1 1 calc R . .
H14B_1 H 1.0822 0.3295 -0.0143 0.079 Uiso 1 1 calc R . .
H14C_1 H 1.0033 0.4368 -0.0479 0.079 Uiso 1 1 calc R . .
C15_1 C 0.7471(4) 0.3745(3) -0.1576(2) 0.0404(10) Uani 1 1 d . . .
C16_1 C 0.6944(5) 0.2823(3) -0.1501(3) 0.0606(13) Uani 1 1 d . . .
H16A_1 H 0.6061 0.2964 -0.1221 0.091 Uiso 1 1 calc R . .
H16B_1 H 0.7563 0.2261 -0.1255 0.091 Uiso 1 1 calc R . .
H16C_1 H 0.6874 0.2660 -0.1981 0.091 Uiso 1 1 calc R . .
C17_1 C 0.6488(5) 0.4599(4) -0.1974(2) 0.0565(12) Uani 1 1 d . . .
H17A_1 H 0.5603 0.4736 -0.1696 0.085 Uiso 1 1 calc R . .
H17B_1 H 0.6429 0.4414 -0.2449 0.085 Uiso 1 1 calc R . .
H17C_1 H 0.6802 0.5193 -0.2034 0.085 Uiso 1 1 calc R . .
C18_1 C 0.8863(5) 0.3529(4) -0.2004(3) 0.0628(14) Uani 1 1 d . . .
H18A_1 H 0.9485 0.2985 -0.1744 0.094 Uiso 1 1 calc R . .
H18B_1 H 0.9177 0.4124 -0.2062 0.094 Uiso 1 1 calc R . .
H18C_1 H 0.8815 0.3340 -0.2478 0.094 Uiso 1 1 calc R . .
C21_1 C 0.5250(4) 0.7814(3) -0.0786(2) 0.0319(9) Uani 1 1 d . . .
C22_1 C 0.4332(4) 0.8030(3) -0.1289(2) 0.0376(9) Uani 1 1 d . . .
C23_1 C 0.3212(4) 0.8835(3) -0.1194(2) 0.0396(10) Uani 1 1 d . . .
H23_1 H 0.2568 0.8994 -0.1526 0.048 Uiso 1 1 calc R . .
C24_1 C 0.3007(4) 0.9411(3) -0.0628(2) 0.0357(9) Uani 1 1 d . . .
C25_1 C 0.3953(4) 0.9177(3) -0.0141(2) 0.0364(9) Uani 1 1 d . . .
H25_1 H 0.3824 0.9574 0.0245 0.044 Uiso 1 1 calc R . .
C26_1 C 0.5089(4) 0.8368(3) -0.0211(2) 0.0347(9) Uani 1 1 d . . .
C27_1 C 0.4501(5) 0.7402(3) -0.1900(2) 0.0536(12) Uani 1 1 d . . .
H27A_1 H 0.5350 0.7387 -0.2197 0.080 Uiso 1 1 calc R . .
H27B_1 H 0.3763 0.7685 -0.2196 0.080 Uiso 1 1 calc R . .
H27C_1 H 0.4500 0.6726 -0.1706 0.080 Uiso 1 1 calc R . .
C28_1 C 0.1762(4) 1.0263(3) -0.0532(2) 0.0477(11) Uani 1 1 d . . .
H28A_1 H 0.1614 1.0434 -0.0034 0.071 Uiso 1 1 calc R . .
H28B_1 H 0.0994 1.0072 -0.0639 0.071 Uiso 1 1 calc R . .
H28C_1 H 0.1869 1.0839 -0.0860 0.071 Uiso 1 1 calc R . .
C29_1 C 0.6092(4) 0.8111(3) 0.0328(2) 0.0504(12) Uani 1 1 d . . .
H29A_1 H 0.6176 0.7434 0.0551 0.076 Uiso 1 1 calc R . .
H29B_1 H 0.5791 0.8575 0.0700 0.076 Uiso 1 1 calc R . .
H29C_1 H 0.6961 0.8157 0.0083 0.076 Uiso 1 1 calc R . .
P2_1 P 0.73040(12) 0.55372(9) 0.22645(7) 0.0532(3) Uani 1 1 d . . .
F11_1 F 0.7643(5) 0.5201(4) 0.3054(2) 0.1400(18) Uani 1 1 d . . .
F12_1 F 0.7776(4) 0.6481(3) 0.2273(3) 0.1342(18) Uani 1 1 d . . .
F13_1 F 0.5853(3) 0.6132(3) 0.2569(2) 0.1080(13) Uani 1 1 d . . .
F14_1 F 0.6948(4) 0.5860(3) 0.14740(18) 0.1023(12) Uani 1 1 d . . .
F15_1 F 0.6811(4) 0.4604(2) 0.22368(19) 0.0955(11) Uani 1 1 d . . .
F16_1 F 0.8770(3) 0.4963(2) 0.19601(18) 0.0830(10) Uani 1 1 d . . .
Cu1_2 Cu 0.47097(5) 0.92445(4) -0.51761(3) 0.04277(16) Uani 1 1 d . . .
P1_2 P 0.36946(11) 1.09948(8) -0.39228(5) 0.0380(3) Uani 1 1 d . . .
C1_2 C 0.3325(4) 0.9389(3) -0.4397(2) 0.0430(10) Uani 1 1 d . . .
N2_2 N 0.2508(4) 0.8803(3) -0.42367(18) 0.0485(9) Uani 1 1 d . . .
C3_2 C 0.1590(5) 0.9088(4) -0.3638(2) 0.0574(13) Uani 1 1 d . . .
H3_2 H 0.0920 0.8783 -0.3421 0.069 Uiso 1 1 calc R . .
C4_2 C 0.1842(4) 0.9871(4) -0.3433(2) 0.0523(12) Uani 1 1 d . . .
H4_2 H 0.1378 1.0232 -0.3038 0.063 Uiso 1 1 calc R . .
N5_2 N 0.2905(3) 1.0068(3) -0.38981(17) 0.0413(8) Uani 1 1 d . . .
C11_2 C 0.2383(4) 1.2163(3) -0.4121(2) 0.0514(12) Uani 1 1 d . . .
C12_2 C 0.3074(6) 1.2993(4) -0.4261(3) 0.0852(19) Uani 1 1 d . . .
H12A_2 H 0.3832 1.2823 -0.4634 0.128 Uiso 1 1 calc R . .
H12B_2 H 0.3396 1.3072 -0.3816 0.128 Uiso 1 1 calc R . .
H12C_2 H 0.2437 1.3615 -0.4421 0.128 Uiso 1 1 calc R . .
C13_2 C 0.1189(5) 1.2437(4) -0.3547(3) 0.0738(16) Uani 1 1 d . . .
H13A_2 H 0.0755 1.1902 -0.3452 0.111 Uiso 1 1 calc R . .
H13B_2 H 0.0549 1.3051 -0.3718 0.111 Uiso 1 1 calc R . .
H13C_2 H 0.1497 1.2533 -0.3103 0.111 Uiso 1 1 calc R . .
C14_2 C 0.1881(7) 1.2036(5) -0.4816(3) 0.093(2) Uani 1 1 d . . .
H14A_2 H 0.1439 1.1505 -0.4726 0.140 Uiso 1 1 calc R . .
H14B_2 H 0.2639 1.1864 -0.5190 0.140 Uiso 1 1 calc R . .
H14C_2 H 0.1243 1.2657 -0.4978 0.140 Uiso 1 1 calc R . .
C15_2 C 0.4365(5) 1.0807(3) -0.3045(2) 0.0467(11) Uani 1 1 d . . .
C16_2 C 0.3331(5) 1.0991(4) -0.2378(2) 0.0661(14) Uani 1 1 d . . .
H16A_2 H 0.2764 1.0545 -0.2343 0.099 Uiso 1 1 calc R . .
H16B_2 H 0.2775 1.1681 -0.2419 0.099 Uiso 1 1 calc R . .
H16C_2 H 0.3793 1.0866 -0.1945 0.099 Uiso 1 1 calc R . .
C17_2 C 0.5258(6) 1.1497(4) -0.3095(3) 0.0678(14) Uani 1 1 d . . .
H17A_2 H 0.5927 1.1373 -0.3516 0.102 Uiso 1 1 calc R . .
H17B_2 H 0.5710 1.1373 -0.2659 0.102 Uiso 1 1 calc R . .
H17C_2 H 0.4709 1.2188 -0.3142 0.102 Uiso 1 1 calc R . .
C18_2 C 0.5222(6) 0.9731(4) -0.2992(3) 0.0718(16) Uani 1 1 d . . .
H18A_2 H 0.5874 0.9618 -0.3421 0.108 Uiso 1 1 calc R . .
H18B_2 H 0.4649 0.9290 -0.2960 0.108 Uiso 1 1 calc R . .
H18C_2 H 0.5692 0.9594 -0.2562 0.108 Uiso 1 1 calc R . .
C21_2 C 0.2637(5) 0.7966(4) -0.4640(2) 0.0513(12) Uani 1 1 d . . .
C22_2 C 0.2135(5) 0.8140(4) -0.5299(3) 0.0563(13) Uani 1 1 d . . .
C23_2 C 0.2315(5) 0.7316(5) -0.5671(3) 0.0682(15) Uani 1 1 d . . .
H23_2 H 0.1994 0.7411 -0.6128 0.082 Uiso 1 1 calc R . .
C24_2 C 0.2937(6) 0.6373(5) -0.5402(3) 0.0749(16) Uani 1 1 d . . .
C25_2 C 0.3412(7) 0.6232(4) -0.4741(3) 0.0802(18) Uani 1 1 d . . .
H25_2 H 0.3839 0.5580 -0.4549 0.096 Uiso 1 1 calc R . .
C26_2 C 0.3278(6) 0.7029(4) -0.4350(2) 0.0641(14) Uani 1 1 d . . .
C27_2 C 0.1430(5) 0.9160(5) -0.5609(3) 0.0814(18) Uani 1 1 d . . .
H27A_2 H 0.1371 0.9149 -0.6121 0.122 Uiso 1 1 calc R . .
H27B_2 H 0.1929 0.9624 -0.5551 0.122 Uiso 1 1 calc R . .
H27C_2 H 0.0528 0.9372 -0.5355 0.122 Uiso 1 1 calc R . .
C28_2 C 0.3123(8) 0.5503(5) -0.5842(4) 0.118(3) Uani 1 1 d . . .
H28A_2 H 0.2342 0.5618 -0.6102 0.177 Uiso 1 1 calc R . .
H28B_2 H 0.3221 0.4891 -0.5520 0.177 Uiso 1 1 calc R . .
H28C_2 H 0.3926 0.5442 -0.6188 0.177 Uiso 1 1 calc R . .
C29_2 C 0.3850(7) 0.6862(4) -0.3635(3) 0.0853(19) Uani 1 1 d . . .
H29A_2 H 0.4506 0.7237 -0.3661 0.128 Uiso 1 1 calc R . .
H29B_2 H 0.4287 0.6154 -0.3529 0.128 Uiso 1 1 calc R . .
H29C_2 H 0.3128 0.7087 -0.3252 0.128 Uiso 1 1 calc R . .
P2_2 P 0.8759(2) -0.0339(3) -0.18895(12) 0.0548(11) Uani 0.801(7) 1 d PDU A 1
F11_2 F 0.7212(5) 0.0185(6) -0.1759(3) 0.129(3) Uani 0.801(7) 1 d PDU A 1
F12_2 F 0.8948(5) 0.0263(4) -0.1284(2) 0.1022(18) Uani 0.801(7) 1 d PDU A 1
F13_2 F 0.8647(6) -0.1201(4) -0.1287(3) 0.114(2) Uani 0.801(7) 1 d PDU A 1
F14_2 F 1.0305(4) -0.0787(5) -0.2031(2) 0.099(2) Uani 0.801(7) 1 d PDU A 1
F15_2 F 0.8535(7) -0.0917(7) -0.2487(4) 0.183(4) Uani 0.801(7) 1 d PDU A 1
F16_2 F 0.8870(6) 0.0546(5) -0.2476(3) 0.159(3) Uani 0.801(7) 1 d PDU A 1
P2B_2 P 0.8825(14) -0.0466(11) -0.1917(8) 0.102(9) Uiso 0.199(7) 1 d PDU A 2
F11B_2 F 0.7599(16) 0.0403(11) -0.1671(10) 0.069(6) Uiso 0.199(7) 1 d PDU A 2
F12B_2 F 0.9769(19) 0.0219(15) -0.1962(12) 0.122(9) Uiso 0.199(7) 1 d PDU A 2
F13B_2 F 0.902(2) -0.0802(15) -0.1118(8) 0.103(8) Uiso 0.199(7) 1 d PDU A 2
F14B_2 F 0.9989(18) -0.1385(13) -0.2153(10) 0.109(8) Uiso 0.199(7) 1 d PDU A 2
F15B_2 F 0.7805(15) -0.1066(11) -0.1896(10) 0.085(6) Uiso 0.199(7) 1 d PDU A 2
F16B_2 F 0.8705(16) -0.0151(13) -0.2728(7) 0.068(5) Uiso 0.199(7) 1 d PDU A 2
C31 C -0.0004(18) 0.6304(16) -0.3613(15) 0.173(11) Uani 0.436(11) 1 d PDU B 1
H31A H 0.0461 0.6702 -0.3971 0.207 Uiso 0.436(11) 1 calc PR B 1
H31B H 0.0590 0.5949 -0.3244 0.207 Uiso 0.436(11) 1 calc PR B 1
Cl1 Cl -0.153(2) 0.7020(16) -0.3235(8) 0.506(17) Uani 0.436(11) 1 d PDU B 1
Cl2 Cl -0.0580(15) 0.5504(7) -0.4014(10) 0.328(9) Uani 0.436(11) 1 d PDU B 1
C31B C -0.055(2) 0.633(4) -0.318(3) 0.30(3) Uani 0.349(6) 1 d PDU C 2
H31C H -0.0095 0.5622 -0.3260 0.363 Uiso 0.349(6) 1 calc PR C 2
H31D H -0.0429 0.6435 -0.2692 0.363 Uiso 0.349(6) 1 calc PR C 2
Cl3 Cl -0.2218(7) 0.6589(6) -0.3271(4) 0.103(3) Uani 0.349(6) 1 d PDU C 2
Cl4 Cl 0.0162(7) 0.7088(8) -0.3814(3) 0.146(4) Uani 0.349(6) 1 d PDU C 2
C31C C -0.090(5) 0.6236(18) -0.3542(15) 0.21(3) Uani 0.216(9) 1 d PDU D 3
H31E H -0.0735 0.5784 -0.3097 0.248 Uiso 0.216(9) 1 calc PR D 3
H31F H -0.1839 0.6328 -0.3614 0.248 Uiso 0.216(9) 1 calc PR D 3
Cl5 Cl 0.0061(10) 0.5562(8) -0.4241(8) 0.102(4) Uani 0.216(9) 1 d PDU D 3
Cl6 Cl -0.0827(11) 0.7389(10) -0.3332(6) 0.111(5) Uani 0.216(9) 1 d PDU D 3

loop_
_atom_site_aniso_label
_atom_site_aniso_U_11
_atom_site_aniso_U_22
_atom_site_aniso_U_33
_atom_site_aniso_U_23
_atom_site_aniso_U_13
_atom_site_aniso_U_12
Cu1_1 0.0252(3) 0.0252(2) 0.0426(3) -0.0074(2) 0.0039(2) 0.00118(18)
P1_1 0.0224(5) 0.0245(5) 0.0389(6) -0.0088(4) 0.0018(4) 0.0009(4)
C1_1 0.028(2) 0.0241(19) 0.036(2) -0.0065(16) -0.0040(16) 0.0018(15)
N2_1 0.0311(18) 0.0264(17) 0.0386(18) -0.0037(14) -0.0034(14) -0.0035(13)
C3_1 0.033(2) 0.035(2) 0.049(2) -0.0025(19) 0.0036(19) -0.0105(18)
C4_1 0.024(2) 0.037(2) 0.050(2) -0.0055(19) 0.0036(18) -0.0058(17)
N5_1 0.0221(16) 0.0251(16) 0.0406(18) -0.0059(13) -0.0013(13) 0.0005(12)
C11_1 0.030(2) 0.033(2) 0.049(2) -0.0053(18) -0.0041(18) 0.0015(17)
C12_1 0.055(3) 0.058(3) 0.047(3) -0.009(2) -0.010(2) -0.001(2)
C13_1 0.045(3) 0.034(2) 0.075(3) 0.002(2) -0.010(2) 0.002(2)
C14_1 0.029(2) 0.057(3) 0.067(3) -0.003(2) -0.010(2) -0.003(2)
C15_1 0.035(2) 0.045(2) 0.041(2) -0.0161(19) -0.0029(18) -0.0053(18)
C16_1 0.062(3) 0.057(3) 0.071(3) -0.027(3) -0.004(3) -0.023(2)
C17_1 0.060(3) 0.065(3) 0.047(3) -0.006(2) -0.014(2) -0.017(2)
C18_1 0.054(3) 0.082(4) 0.051(3) -0.032(3) 0.011(2) -0.013(3)
C21_1 0.030(2) 0.0211(18) 0.039(2) 0.0000(16) -0.0009(17) -0.0012(15)
C22_1 0.041(2) 0.030(2) 0.035(2) -0.0011(17) -0.0055(18) -0.0002(18)
C23_1 0.040(2) 0.035(2) 0.039(2) 0.0035(18) -0.0109(18) -0.0037(18)
C24_1 0.033(2) 0.029(2) 0.039(2) 0.0005(17) -0.0003(17) -0.0034(17)
C25_1 0.041(2) 0.025(2) 0.041(2) -0.0061(17) -0.0038(18) -0.0041(17)
C26_1 0.033(2) 0.0252(19) 0.044(2) -0.0027(17) -0.0083(17) -0.0042(16)
C27_1 0.064(3) 0.047(3) 0.043(3) -0.012(2) -0.015(2) 0.003(2)
C28_1 0.038(2) 0.039(2) 0.056(3) -0.001(2) -0.005(2) 0.0029(19)
C29_1 0.046(3) 0.039(2) 0.066(3) -0.013(2) -0.021(2) -0.001(2)
P2_1 0.0430(7) 0.0567(8) 0.0613(8) -0.0222(6) 0.0055(6) -0.0144(6)
F11_1 0.150(4) 0.185(5) 0.069(2) -0.036(3) -0.029(3) -0.004(3)
F12_1 0.111(3) 0.100(3) 0.214(5) -0.085(3) 0.043(3) -0.061(2)
F13_1 0.056(2) 0.127(3) 0.143(3) -0.082(3) 0.023(2) -0.0163(19)
F14_1 0.120(3) 0.087(2) 0.076(2) -0.0002(18) -0.023(2) 0.010(2)
F15_1 0.110(3) 0.077(2) 0.109(3) -0.0205(19) 0.021(2) -0.052(2)
F16_1 0.0431(17) 0.095(2) 0.105(2) -0.0381(19) 0.0043(16) -0.0041(15)
Cu1_2 0.0412(3) 0.0512(3) 0.0356(3) -0.0158(2) 0.0113(2) -0.0149(2)
P1_2 0.0379(6) 0.0421(6) 0.0298(5) -0.0091(5) 0.0061(4) -0.0069(5)
C1_2 0.040(2) 0.053(3) 0.036(2) -0.012(2) 0.0039(19) -0.015(2)
N2_2 0.045(2) 0.065(2) 0.039(2) -0.0170(18) 0.0095(16) -0.0232(19)
C3_2 0.053(3) 0.079(4) 0.047(3) -0.021(3) 0.020(2) -0.035(3)
C4_2 0.047(3) 0.068(3) 0.039(2) -0.018(2) 0.020(2) -0.019(2)
N5_2 0.0362(19) 0.053(2) 0.0333(18) -0.0131(16) 0.0092(15) -0.0119(16)
C11_2 0.046(3) 0.054(3) 0.042(3) -0.005(2) 0.001(2) 0.002(2)
C12_2 0.078(4) 0.049(3) 0.108(5) 0.009(3) 0.009(3) -0.002(3)
C13_2 0.051(3) 0.068(3) 0.079(4) -0.007(3) 0.007(3) 0.012(3)
C14_2 0.099(5) 0.097(5) 0.065(4) -0.001(3) -0.031(3) 0.009(4)
C15_2 0.058(3) 0.044(2) 0.038(2) -0.0080(19) -0.008(2) -0.011(2)
C16_2 0.088(4) 0.076(4) 0.031(2) -0.004(2) 0.001(2) -0.021(3)
C17_2 0.080(4) 0.078(4) 0.058(3) -0.010(3) -0.011(3) -0.038(3)
C18_2 0.080(4) 0.058(3) 0.071(4) -0.002(3) -0.029(3) -0.001(3)
C21_2 0.053(3) 0.068(3) 0.042(3) -0.022(2) 0.012(2) -0.032(2)
C22_2 0.041(3) 0.083(4) 0.050(3) -0.022(3) 0.002(2) -0.022(3)
C23_2 0.063(3) 0.108(5) 0.046(3) -0.030(3) -0.001(2) -0.035(3)
C24_2 0.100(5) 0.086(4) 0.054(3) -0.029(3) 0.000(3) -0.043(4)
C25_2 0.132(6) 0.062(3) 0.057(3) -0.013(3) 0.001(3) -0.044(4)
C26_2 0.096(4) 0.071(4) 0.038(3) -0.011(2) 0.002(3) -0.045(3)
C27_2 0.057(3) 0.103(5) 0.074(4) -0.034(3) -0.012(3) 0.006(3)
C28_2 0.183(8) 0.104(5) 0.090(5) -0.046(4) -0.021(5) -0.059(5)
C29_2 0.147(6) 0.076(4) 0.043(3) -0.002(3) -0.018(3) -0.047(4)
P2_2 0.0363(12) 0.0923(19) 0.0308(10) -0.0005(8) -0.0047(6) -0.0124(9)
F11_2 0.051(3) 0.226(7) 0.097(4) -0.052(4) -0.012(3) 0.000(3)
F12_2 0.120(4) 0.122(4) 0.082(3) -0.028(3) -0.018(3) -0.049(3)
F13_2 0.155(5) 0.086(3) 0.113(4) 0.005(3) 0.017(3) -0.073(3)
F14_2 0.039(2) 0.157(5) 0.080(3) 0.009(3) -0.0011(19) -0.008(2)
F15_2 0.152(6) 0.261(8) 0.150(6) -0.144(6) -0.056(5) -0.008(6)
F16_2 0.158(5) 0.161(5) 0.084(4) 0.066(4) 0.023(3) 0.019(4)
C31 0.097(12) 0.13(2) 0.30(4) 0.057(14) -0.058(15) -0.075(12)
Cl1 0.46(3) 0.60(2) 0.145(11) 0.127(12) 0.154(16) 0.19(2)
Cl2 0.322(14) 0.151(7) 0.61(2) 0.174(9) -0.351(15) -0.172(9)
C31B 0.086(14) 0.51(7) 0.24(4) 0.30(5) -0.06(2) -0.08(3)
Cl3 0.086(4) 0.170(6) 0.072(4) 0.022(4) -0.010(3) -0.079(4)
Cl4 0.132(6) 0.272(10) 0.081(4) 0.012(5) -0.010(4) -0.141(6)
C31C 0.47(9) 0.12(3) 0.015(15) 0.033(14) -0.01(3) -0.10(4)
Cl5 0.063(6) 0.064(6) 0.176(10) 0.008(5) -0.044(6) -0.009(4)
Cl6 0.086(7) 0.178(10) 0.081(7) -0.042(7) 0.033(5) -0.061(7)

loop_
_atom_type_symbol
_atom_type_description
_atom_type_scat_dispersion_real
_atom_type_scat_dispersion_imag
_atom_type_scat_source
C C 0.0033 0.0016 'International Tables Vol C Tables 4.2.6.8 and 6.1.1.4'
H H 0.0000 0.0000 'International Tables Vol C Tables 4.2.6.8 and 6.1.1.4'
N N 0.0061 0.0033 'International Tables Vol C Tables 4.2.6.8 and 6.1.1.4'
F F 0.0171 0.0103 'International Tables Vol C Tables 4.2.6.8 and 6.1.1.4'
P P 0.1023 0.0942 'International Tables Vol C Tables 4.2.6.8 and 6.1.1.4'
Cl Cl 0.1484 0.1585 'International Tables Vol C Tables 4.2.6.8 and 6.1.1.4'
Cu Cu 0.3201 1.2651 'International Tables Vol C Tables 4.2.6.8 and 6.1.1.4'

loop_
_geom_angle_atom_site_label_1
_geom_angle_atom_site_label_2
_geom_angle_atom_site_label_3
_geom_angle
_geom_angle_site_symmetry_1
_geom_angle_site_symmetry_3
C1_1 Cu1_1 P1_1 177.15(11) . 2_665
C1_1 Cu1_1 Cu1_1 87.44(10) . 2_665
P1_1 Cu1_1 Cu1_1 95.15(3) 2_665 2_665
N5_1 P1_1 C11_1 105.97(17) . .
N5_1 P1_1 C15_1 104.49(17) . .
C11_1 P1_1 C15_1 115.74(18) . .
N5_1 P1_1 Cu1_1 104.96(10) . 2_665
C11_1 P1_1 Cu1_1 112.02(14) . 2_665
C15_1 P1_1 Cu1_1 112.51(14) . 2_665
N2_1 C1_1 N5_1 105.2(3) . .
N2_1 C1_1 Cu1_1 122.1(2) . .
N5_1 C1_1 Cu1_1 132.7(3) . .
C1_1 N2_1 C3_1 111.5(3) . .
C1_1 N2_1 C21_1 119.7(3) . .
C3_1 N2_1 C21_1 128.5(3) . .
C4_1 C3_1 N2_1 107.1(3) . .
C4_1 C3_1 H3_1 126.4 . .
N2_1 C3_1 H3_1 126.4 . .
C3_1 C4_1 N5_1 107.0(3) . .
C3_1 C4_1 H4_1 126.5 . .
N5_1 C4_1 H4_1 126.5 . .
C1_1 N5_1 C4_1 109.2(3) . .
C1_1 N5_1 P1_1 118.9(3) . .
C4_1 N5_1 P1_1 130.6(2) . .
C14_1 C11_1 C12_1 109.7(4) . .
C14_1 C11_1 C13_1 110.2(3) . .
C12_1 C11_1 C13_1 108.9(4) . .
C14_1 C11_1 P1_1 116.3(3) . .
C12_1 C11_1 P1_1 105.1(3) . .
C13_1 C11_1 P1_1 106.4(3) . .
C11_1 C12_1 H12A_1 109.5 . .
C11_1 C12_1 H12B_1 109.5 . .
H12A_1 C12_1 H12B_1 109.5 . .
C11_1 C12_1 H12C_1 109.5 . .
H12A_1 C12_1 H12C_1 109.5 . .
H12B_1 C12_1 H12C_1 109.5 . .
C11_1 C13_1 H13A_1 109.5 . .
C11_1 C13_1 H13B_1 109.5 . .
H13A_1 C13_1 H13B_1 109.5 . .
C11_1 C13_1 H13C_1 109.5 . .
H13A_1 C13_1 H13C_1 109.5 . .
H13B_1 C13_1 H13C_1 109.5 . .
C11_1 C14_1 H14A_1 109.5 . .
C11_1 C14_1 H14B_1 109.5 . .
H14A_1 C14_1 H14B_1 109.5 . .
C11_1 C14_1 H14C_1 109.5 . .
H14A_1 C14_1 H14C_1 109.5 . .
H14B_1 C14_1 H14C_1 109.5 . .
C17_1 C15_1 C18_1 110.0(4) . .
C17_1 C15_1 C16_1 107.7(4) . .
C18_1 C15_1 C16_1 110.0(3) . .
C17_1 C15_1 P1_1 106.4(3) . .
C18_1 C15_1 P1_1 116.0(3) . .
C16_1 C15_1 P1_1 106.3(3) . .
C15_1 C16_1 H16A_1 109.5 . .
C15_1 C16_1 H16B_1 109.5 . .
H16A_1 C16_1 H16B_1 109.5 . .
C15_1 C16_1 H16C_1 109.5 . .
H16A_1 C16_1 H16C_1 109.5 . .
H16B_1 C16_1 H16C_1 109.5 . .
C15_1 C17_1 H17A_1 109.5 . .
C15_1 C17_1 H17B_1 109.5 . .
H17A_1 C17_1 H17B_1 109.5 . .
C15_1 C17_1 H17C_1 109.5 . .
H17A_1 C17_1 H17C_1 109.5 . .
H17B_1 C17_1 H17C_1 109.5 . .
C15_1 C18_1 H18A_1 109.5 . .
C15_1 C18_1 H18B_1 109.5 . .
H18A_1 C18_1 H18B_1 109.5 . .
C15_1 C18_1 H18C_1 109.5 . .
H18A_1 C18_1 H18C_1 109.5 . .
H18B_1 C18_1 H18C_1 109.5 . .
C26_1 C21_1 C22_1 122.9(3) . .
C26_1 C21_1 N2_1 119.7(3) . .
C22_1 C21_1 N2_1 117.2(3) . .
C23_1 C22_1 C21_1 117.3(4) . .
C23_1 C22_1 C27_1 120.4(4) . .
C21_1 C22_1 C27_1 122.2(3) . .
C24_1 C23_1 C22_1 122.0(4) . .
C24_1 C23_1 H23_1 119.0 . .
C22_1 C23_1 H23_1 119.0 . .
C23_1 C24_1 C25_1 118.9(3) . .
C23_1 C24_1 C28_1 120.4(4) . .
C25_1 C24_1 C28_1 120.6(4) . .
C24_1 C25_1 C26_1 121.2(4) . .
C24_1 C25_1 H25_1 119.4 . .
C26_1 C25_1 H25_1 119.4 . .
C21_1 C26_1 C25_1 117.7(3) . .
C21_1 C26_1 C29_1 121.7(3) . .
C25_1 C26_1 C29_1 120.7(3) . .
C22_1 C27_1 H27A_1 109.5 . .
C22_1 C27_1 H27B_1 109.5 . .
H27A_1 C27_1 H27B_1 109.5 . .
C22_1 C27_1 H27C_1 109.5 . .
H27A_1 C27_1 H27C_1 109.5 . .
H27B_1 C27_1 H27C_1 109.5 . .
C24_1 C28_1 H28A_1 109.5 . .
C24_1 C28_1 H28B_1 109.5 . .
H28A_1 C28_1 H28B_1 109.5 . .
C24_1 C28_1 H28C_1 109.5 . .
H28A_1 C28_1 H28C_1 109.5 . .
H28B_1 C28_1 H28C_1 109.5 . .
C26_1 C29_1 H29A_1 109.5 . .
C26_1 C29_1 H29B_1 109.5 . .
H29A_1 C29_1 H29B_1 109.5 . .
C26_1 C29_1 H29C_1 109.5 . .
H29A_1 C29_1 H29C_1 109.5 . .
H29B_1 C29_1 H29C_1 109.5 . .
F12_1 P2_1 F11_1 89.9(3) . .
F12_1 P2_1 F15_1 178.4(3) . .
F11_1 P2_1 F15_1 91.6(3) . .
F12_1 P2_1 F14_1 91.1(3) . .
F11_1 P2_1 F14_1 178.9(3) . .
F15_1 P2_1 F14_1 87.3(2) . .
F12_1 P2_1 F13_1 89.1(2) . .
F11_1 P2_1 F13_1 89.1(2) . .
F15_1 P2_1 F13_1 90.5(2) . .
F14_1 P2_1 F13_1 90.6(2) . .
F12_1 P2_1 F16_1 89.6(2) . .
F11_1 P2_1 F16_1 90.9(2) . .
F15_1 P2_1 F16_1 90.77(18) . .
F14_1 P2_1 F16_1 89.44(19) . .
F13_1 P2_1 F16_1 178.7(2) . .
C1_2 Cu1_2 P1_2 177.27(13) . 2_674
C1_2 Cu1_2 Cu1_2 89.24(13) . 2_674
P1_2 Cu1_2 Cu1_2 93.35(4) 2_674 2_674
N5_2 P1_2 C15_2 105.31(19) . .
N5_2 P1_2 C11_2 104.4(2) . .
C15_2 P1_2 C11_2 117.4(2) . .
N5_2 P1_2 Cu1_2 106.53(11) . 2_674
C15_2 P1_2 Cu1_2 112.04(15) . 2_674
C11_2 P1_2 Cu1_2 110.09(14) . 2_674
N2_2 C1_2 N5_2 104.9(3) . .
N2_2 C1_2 Cu1_2 124.2(3) . .
N5_2 C1_2 Cu1_2 130.9(3) . .
C1_2 N2_2 C3_2 111.3(4) . .
C1_2 N2_2 C21_2 122.2(3) . .
C3_2 N2_2 C21_2 126.4(4) . .
C4_2 C3_2 N2_2 106.3(4) . .
C4_2 C3_2 H3_2 126.8 . .
N2_2 C3_2 H3_2 126.8 . .
C3_2 C4_2 N5_2 107.9(4) . .
C3_2 C4_2 H4_2 126.1 . .
N5_2 C4_2 H4_2 126.1 . .
C1_2 N5_2 C4_2 109.6(3) . .
C1_2 N5_2 P1_2 120.0(3) . .
C4_2 N5_2 P1_2 130.4(3) . .
C13_2 C11_2 C12_2 109.4(4) . .
C13_2 C11_2 C14_2 108.8(4) . .
C12_2 C11_2 C14_2 109.7(5) . .
C13_2 C11_2 P1_2 116.7(3) . .
C12_2 C11_2 P1_2 106.7(3) . .
C14_2 C11_2 P1_2 105.4(3) . .
C11_2 C12_2 H12A_2 109.5 . .
C11_2 C12_2 H12B_2 109.5 . .
H12A_2 C12_2 H12B_2 109.5 . .
C11_2 C12_2 H12C_2 109.5 . .
H12A_2 C12_2 H12C_2 109.5 . .
H12B_2 C12_2 H12C_2 109.5 . .
C11_2 C13_2 H13A_2 109.5 . .
C11_2 C13_2 H13B_2 109.5 . .
H13A_2 C13_2 H13B_2 109.5 . .
C11_2 C13_2 H13C_2 109.5 . .
H13A_2 C13_2 H13C_2 109.5 . .
H13B_2 C13_2 H13C_2 109.5 . .
C11_2 C14_2 H14A_2 109.5 . .
C11_2 C14_2 H14B_2 109.5 . .
H14A_2 C14_2 H14B_2 109.5 . .
C11_2 C14_2 H14C_2 109.5 . .
H14A_2 C14_2 H14C_2 109.5 . .
H14B_2 C14_2 H14C_2 109.5 . .
C18_2 C15_2 C17_2 109.6(4) . .
C18_2 C15_2 C16_2 110.0(4) . .
C17_2 C15_2 C16_2 109.4(4) . .
C18_2 C15_2 P1_2 104.6(3) . .
C17_2 C15_2 P1_2 106.6(3) . .
C16_2 C15_2 P1_2 116.4(3) . .
C15_2 C16_2 H16A_2 109.5 . .
C15_2 C16_2 H16B_2 109.5 . .
H16A_2 C16_2 H16B_2 109.5 . .
C15_2 C16_2 H16C_2 109.5 . .
H16A_2 C16_2 H16C_2 109.5 . .
H16B_2 C16_2 H16C_2 109.5 . .
C15_2 C17_2 H17A_2 109.5 . .
C15_2 C17_2 H17B_2 109.5 . .
H17A_2 C17_2 H17B_2 109.5 . .
C15_2 C17_2 H17C_2 109.5 . .
H17A_2 C17_2 H17C_2 109.5 . .
H17B_2 C17_2 H17C_2 109.5 . .
C15_2 C18_2 H18A_2 109.5 . .
C15_2 C18_2 H18B_2 109.5 . .
H18A_2 C18_2 H18B_2 109.5 . .
C15_2 C18_2 H18C_2 109.5 . .
H18A_2 C18_2 H18C_2 109.5 . .
H18B_2 C18_2 H18C_2 109.5 . .
C26_2 C21_2 C22_2 122.8(4) . .
C26_2 C21_2 N2_2 118.1(4) . .
C22_2 C21_2 N2_2 119.1(5) . .
C21_2 C22_2 C23_2 116.8(5) . .
C21_2 C22_2 C27_2 122.5(5) . .
C23_2 C22_2 C27_2 120.7(5) . .
C24_2 C23_2 C22_2 122.4(5) . .
C24_2 C23_2 H23_2 118.8 . .
C22_2 C23_2 H23_2 118.8 . .
C23_2 C24_2 C25_2 119.0(5) . .
C23_2 C24_2 C28_2 119.8(5) . .
C25_2 C24_2 C28_2 121.2(6) . .
C24_2 C25_2 C26_2 121.1(6) . .
C24_2 C25_2 H25_2 119.4 . .
C26_2 C25_2 H25_2 119.4 . .
C21_2 C26_2 C25_2 118.0(5) . .
C21_2 C26_2 C29_2 121.7(4) . .
C25_2 C26_2 C29_2 120.3(5) . .
C22_2 C27_2 H27A_2 109.5 . .
C22_2 C27_2 H27B_2 109.5 . .
H27A_2 C27_2 H27B_2 109.5 . .
C22_2 C27_2 H27C_2 109.5 . .
H27A_2 C27_2 H27C_2 109.5 . .
H27B_2 C27_2 H27C_2 109.5 . .
C24_2 C28_2 H28A_2 109.5 . .
C24_2 C28_2 H28B_2 109.5 . .
H28A_2 C28_2 H28B_2 109.5 . .
C24_2 C28_2 H28C_2 109.5 . .
H28A_2 C28_2 H28C_2 109.5 . .
H28B_2 C28_2 H28C_2 109.5 . .
C26_2 C29_2 H29A_2 109.5 . .
C26_2 C29_2 H29B_2 109.5 . .
H29A_2 C29_2 H29B_2 109.5 . .
C26_2 C29_2 H29C_2 109.5 . .
H29A_2 C29_2 H29C_2 109.5 . .
H29B_2 C29_2 H29C_2 109.5 . .
F15_2 P2_2 F14_2 91.1(4) . .
F15_2 P2_2 F13_2 92.3(5) . .
F14_2 P2_2 F13_2 91.4(3) . .
F15_2 P2_2 F11_2 90.9(4) . .
F14_2 P2_2 F11_2 176.1(4) . .
F13_2 P2_2 F11_2 91.8(4) . .
F15_2 P2_2 F16_2 89.3(4) . .
F14_2 P2_2 F16_2 88.8(3) . .
F13_2 P2_2 F16_2 178.3(4) . .
F11_2 P2_2 F16_2 87.9(4) . .
F15_2 P2_2 F12_2 178.5(4) . .
F14_2 P2_2 F12_2 90.3(3) . .
F13_2 P2_2 F12_2 88.0(3) . .
F11_2 P2_2 F12_2 87.6(3) . .
F16_2 P2_2 F12_2 90.4(4) . .
F13B_2 P2B_2 F15B_2 91.5(11) . .
F13B_2 P2B_2 F16B_2 177.1(13) . .
F15B_2 P2B_2 F16B_2 90.1(10) . .
F13B_2 P2B_2 F11B_2 88.8(11) . .
F15B_2 P2B_2 F11B_2 86.0(10) . .
F16B_2 P2B_2 F11B_2 93.7(11) . .
F13B_2 P2B_2 F14B_2 90.5(11) . .
F15B_2 P2B_2 F14B_2 90.1(11) . .
F16B_2 P2B_2 F14B_2 87.0(11) . .
F11B_2 P2B_2 F14B_2 176.0(13) . .
F13B_2 P2B_2 F12B_2 91.2(12) . .
F15B_2 P2B_2 F12B_2 175.3(13) . .
F16B_2 P2B_2 F12B_2 87.4(11) . .
F11B_2 P2B_2 F12B_2 90.2(11) . .
F14B_2 P2B_2 F12B_2 93.7(12) . .
Cl2 C31 Cl1 98.8(14) . .
Cl2 C31 H31A 112.0 . .
Cl1 C31 H31A 112.0 . .
Cl2 C31 H31B 112.0 . .
Cl1 C31 H31B 112.0 . .
H31A C31 H31B 109.7 . .
Cl3 C31B Cl4 109.4(11) . .
Cl3 C31B H31C 109.8 . .
Cl4 C31B H31C 109.8 . .
Cl3 C31B H31D 109.8 . .
Cl4 C31B H31D 109.8 . .
H31C C31B H31D 108.3 . .
Cl5 C31C Cl6 127(2) . .
Cl5 C31C H31E 105.6 . .
Cl6 C31C H31E 105.6 . .
Cl5 C31C H31F 105.6 . .
Cl6 C31C H31F 105.6 . .
H31E C31C H31F 106.1 . .

loop_
_geom_bond_atom_site_label_1
_geom_bond_atom_site_label_2
_geom_bond_distance
_geom_bond_site_symmetry_2
Cu1_1 C1_1 1.908(4) .
Cu1_1 P1_1 2.1998(10) 2_665
Cu1_1 Cu1_1 2.5669(8) 2_665
P1_1 N5_1 1.750(3) .
P1_1 C11_1 1.848(4) .
P1_1 C15_1 1.852(4) .
P1_1 Cu1_1 2.1999(10) 2_665
C1_1 N2_1 1.342(5) .
C1_1 N5_1 1.372(4) .
N2_1 C3_1 1.378(5) .
N2_1 C21_1 1.452(4) .
C3_1 C4_1 1.340(5) .
C3_1 H3_1 0.9500 .
C4_1 N5_1 1.407(5) .
C4_1 H4_1 0.9500 .
C11_1 C14_1 1.529(6) .
C11_1 C12_1 1.531(6) .
C11_1 C13_1 1.543(6) .
C12_1 H12A_1 0.9800 .
C12_1 H12B_1 0.9800 .
C12_1 H12C_1 0.9800 .
C13_1 H13A_1 0.9800 .
C13_1 H13B_1 0.9800 .
C13_1 H13C_1 0.9800 .
C14_1 H14A_1 0.9800 .
C14_1 H14B_1 0.9800 .
C14_1 H14C_1 0.9800 .
C15_1 C17_1 1.534(6) .
C15_1 C18_1 1.534(6) .
C15_1 C16_1 1.547(6) .
C16_1 H16A_1 0.9800 .
C16_1 H16B_1 0.9800 .
C16_1 H16C_1 0.9800 .
C17_1 H17A_1 0.9800 .
C17_1 H17B_1 0.9800 .
C17_1 H17C_1 0.9800 .
C18_1 H18A_1 0.9800 .
C18_1 H18B_1 0.9800 .
C18_1 H18C_1 0.9800 .
C21_1 C26_1 1.384(5) .
C21_1 C22_1 1.395(5) .
C22_1 C23_1 1.389(5) .
C22_1 C27_1 1.507(5) .
C23_1 C24_1 1.382(5) .
C23_1 H23_1 0.9500 .
C24_1 C25_1 1.393(5) .
C24_1 C28_1 1.507(5) .
C25_1 C26_1 1.397(5) .
C25_1 H25_1 0.9500 .
C26_1 C29_1 1.506(5) .
C27_1 H27A_1 0.9800 .
C27_1 H27B_1 0.9800 .
C27_1 H27C_1 0.9800 .
C28_1 H28A_1 0.9800 .
C28_1 H28B_1 0.9800 .
C28_1 H28C_1 0.9800 .
C29_1 H29A_1 0.9800 .
C29_1 H29B_1 0.9800 .
C29_1 H29C_1 0.9800 .
P2_1 F12_1 1.561(4) .
P2_1 F11_1 1.561(4) .
P2_1 F15_1 1.566(3) .
P2_1 F14_1 1.567(3) .
P2_1 F13_1 1.578(3) .
P2_1 F16_1 1.583(3) .
Cu1_2 C1_2 1.901(4) .
Cu1_2 P1_2 2.1951(11) 2_674
Cu1_2 Cu1_2 2.5821(10) 2_674
P1_2 N5_2 1.742(4) .
P1_2 C15_2 1.850(4) .
P1_2 C11_2 1.853(4) .
P1_2 Cu1_2 2.1951(11) 2_674
C1_2 N2_2 1.341(5) .
C1_2 N5_2 1.370(5) .
N2_2 C3_2 1.395(5) .
N2_2 C21_2 1.456(5) .
C3_2 C4_2 1.331(6) .
C3_2 H3_2 0.9500 .
C4_2 N5_2 1.392(5) .
C4_2 H4_2 0.9500 .
C11_2 C13_2 1.528(6) .
C11_2 C12_2 1.533(7) .
C11_2 C14_2 1.534(7) .
C12_2 H12A_2 0.9800 .
C12_2 H12B_2 0.9800 .
C12_2 H12C_2 0.9800 .
C13_2 H13A_2 0.9800 .
C13_2 H13B_2 0.9800 .
C13_2 H13C_2 0.9800 .
C14_2 H14A_2 0.9800 .
C14_2 H14B_2 0.9800 .
C14_2 H14C_2 0.9800 .
C15_2 C18_2 1.526(6) .
C15_2 C17_2 1.531(6) .
C15_2 C16_2 1.537(6) .
C16_2 H16A_2 0.9800 .
C16_2 H16B_2 0.9800 .
C16_2 H16C_2 0.9800 .
C17_2 H17A_2 0.9800 .
C17_2 H17B_2 0.9800 .
C17_2 H17C_2 0.9800 .
C18_2 H18A_2 0.9800 .
C18_2 H18B_2 0.9800 .
C18_2 H18C_2 0.9800 .
C21_2 C26_2 1.381(7) .
C21_2 C22_2 1.386(6) .
C22_2 C23_2 1.393(7) .
C22_2 C27_2 1.502(7) .
C23_2 C24_2 1.370(8) .
C23_2 H23_2 0.9500 .
C24_2 C25_2 1.379(8) .
C24_2 C28_2 1.526(7) .
C25_2 C26_2 1.391(7) .
C25_2 H25_2 0.9500 .
C26_2 C29_2 1.520(7) .
C27_2 H27A_2 0.9800 .
C27_2 H27B_2 0.9800 .
C27_2 H27C_2 0.9800 .
C28_2 H28A_2 0.9800 .
C28_2 H28B_2 0.9800 .
C28_2 H28C_2 0.9800 .
C29_2 H29A_2 0.9800 .
C29_2 H29B_2 0.9800 .
C29_2 H29C_2 0.9800 .
P2_2 F15_2 1.560(5) .
P2_2 F14_2 1.561(4) .
P2_2 F13_2 1.574(5) .
P2_2 F11_2 1.578(5) .
P2_2 F16_2 1.580(5) .
P2_2 F12_2 1.581(5) .
P2B_2 F13B_2 1.544(12) .
P2B_2 F15B_2 1.549(12) .
P2B_2 F16B_2 1.549(12) .
P2B_2 F11B_2 1.562(12) .
P2B_2 F14B_2 1.567(13) .
P2B_2 F12B_2 1.568(13) .
C31 Cl2 1.729(15) .
C31 Cl1 1.738(15) .
C31 H31A 0.9900 .
C31 H31B 0.9900 .
C31B Cl3 1.718(15) .
C31B Cl4 1.736(15) .
C31B H31C 0.9900 .
C31B H31D 0.9900 .
C31C Cl5 1.745(17) .
C31C Cl6 1.757(17) .
C31C H31E 0.9900 .
C31C H31F 0.9900 .

loop_
_geom_torsion_atom_site_label_1
_geom_torsion_atom_site_label_2
_geom_torsion_atom_site_label_3
_geom_torsion_atom_site_label_4
_geom_torsion
_geom_torsion_site_symmetry_1
P1_1 Cu1_1 C1_1 N2_1 17(3) 2_665
Cu1_1 Cu1_1 C1_1 N2_1 172.5(3) 2_665
P1_1 Cu1_1 C1_1 N5_1 -164(2) 2_665
Cu1_1 Cu1_1 C1_1 N5_1 -8.3(4) 2_665
N5_1 C1_1 N2_1 C3_1 -0.6(4) .
Cu1_1 C1_1 N2_1 C3_1 178.8(3) .
N5_1 C1_1 N2_1 C21_1 173.9(3) .
Cu1_1 C1_1 N2_1 C21_1 -6.7(5) .
C1_1 N2_1 C3_1 C4_1 0.9(5) .
C21_1 N2_1 C3_1 C4_1 -173.1(4) .
N2_1 C3_1 C4_1 N5_1 -0.7(4) .
N2_1 C1_1 N5_1 C4_1 0.2(4) .
Cu1_1 C1_1 N5_1 C4_1 -179.1(3) .
N2_1 C1_1 N5_1 P1_1 -167.8(2) .
Cu1_1 C1_1 N5_1 P1_1 12.8(5) .
C3_1 C4_1 N5_1 C1_1 0.3(4) .
C3_1 C4_1 N5_1 P1_1 166.5(3) .
C11_1 P1_1 N5_1 C1_1 -127.2(3) .
C15_1 P1_1 N5_1 C1_1 110.1(3) .
Cu1_1 P1_1 N5_1 C1_1 -8.5(3) 2_665
C11_1 P1_1 N5_1 C4_1 67.7(4) .
C15_1 P1_1 N5_1 C4_1 -55.0(4) .
Cu1_1 P1_1 N5_1 C4_1 -173.6(3) 2_665
N5_1 P1_1 C11_1 C14_1 -50.6(3) .
C15_1 P1_1 C11_1 C14_1 64.7(4) .
Cu1_1 P1_1 C11_1 C14_1 -164.5(3) 2_665
N5_1 P1_1 C11_1 C12_1 70.9(3) .
C15_1 P1_1 C11_1 C12_1 -173.8(3) .
Cu1_1 P1_1 C11_1 C12_1 -43.0(3) 2_665
N5_1 P1_1 C11_1 C13_1 -173.7(3) .
C15_1 P1_1 C11_1 C13_1 -58.5(3) .
Cu1_1 P1_1 C11_1 C13_1 72.4(3) 2_665
N5_1 P1_1 C15_1 C17_1 -43.2(3) .
C11_1 P1_1 C15_1 C17_1 -159.3(3) .
Cu1_1 P1_1 C15_1 C17_1 70.1(3) 2_665
N5_1 P1_1 C15_1 C18_1 79.6(3) .
C11_1 P1_1 C15_1 C18_1 -36.5(4) .
Cu1_1 P1_1 C15_1 C18_1 -167.1(3) 2_665
N5_1 P1_1 C15_1 C16_1 -157.8(3) .
C11_1 P1_1 C15_1 C16_1 86.1(3) .
Cu1_1 P1_1 C15_1 C16_1 -44.5(3) 2_665
C1_1 N2_1 C21_1 C26_1 92.1(4) .
C3_1 N2_1 C21_1 C26_1 -94.4(5) .
C1_1 N2_1 C21_1 C22_1 -82.6(4) .
C3_1 N2_1 C21_1 C22_1 91.0(5) .
C26_1 C21_1 C22_1 C23_1 -0.5(6) .
N2_1 C21_1 C22_1 C23_1 173.9(3) .
C26_1 C21_1 C22_1 C27_1 -178.1(4) .
N2_1 C21_1 C22_1 C27_1 -3.7(6) .
C21_1 C22_1 C23_1 C24_1 0.6(6) .
C27_1 C22_1 C23_1 C24_1 178.3(4) .
C22_1 C23_1 C24_1 C25_1 0.0(6) .
C22_1 C23_1 C24_1 C28_1 -178.5(4) .
C23_1 C24_1 C25_1 C26_1 -0.7(6) .
C28_1 C24_1 C25_1 C26_1 177.8(4) .
C22_1 C21_1 C26_1 C25_1 -0.2(6) .
N2_1 C21_1 C26_1 C25_1 -174.5(3) .
C22_1 C21_1 C26_1 C29_1 179.5(4) .
N2_1 C21_1 C26_1 C29_1 5.2(6) .
C24_1 C25_1 C26_1 C21_1 0.8(6) .
C24_1 C25_1 C26_1 C29_1 -178.9(4) .
P1_2 Cu1_2 C1_2 N2_2 -19(3) 2_674
Cu1_2 Cu1_2 C1_2 N2_2 179.4(4) 2_674
P1_2 Cu1_2 C1_2 N5_2 162(3) 2_674
Cu1_2 Cu1_2 C1_2 N5_2 0.8(4) 2_674
N5_2 C1_2 N2_2 C3_2 -1.0(5) .
Cu1_2 C1_2 N2_2 C3_2 -179.9(3) .
N5_2 C1_2 N2_2 C21_2 -179.0(4) .
Cu1_2 C1_2 N2_2 C21_2 2.1(6) .
C1_2 N2_2 C3_2 C4_2 0.7(6) .
C21_2 N2_2 C3_2 C4_2 178.7(5) .
N2_2 C3_2 C4_2 N5_2 -0.1(6) .
N2_2 C1_2 N5_2 C4_2 0.9(5) .
Cu1_2 C1_2 N5_2 C4_2 179.7(3) .
N2_2 C1_2 N5_2 P1_2 -178.9(3) .
Cu1_2 C1_2 N5_2 P1_2 -0.1(6) .
C3_2 C4_2 N5_2 C1_2 -0.5(5) .
C3_2 C4_2 N5_2 P1_2 179.3(3) .
C15_2 P1_2 N5_2 C1_2 -119.9(3) .
C11_2 P1_2 N5_2 C1_2 115.7(3) .
Cu1_2 P1_2 N5_2 C1_2 -0.8(3) 2_674
C15_2 P1_2 N5_2 C4_2 60.3(4) .
C11_2 P1_2 N5_2 C4_2 -64.0(4) .
Cu1_2 P1_2 N5_2 C4_2 179.4(4) 2_674
N5_2 P1_2 C11_2 C13_2 65.6(4) .
C15_2 P1_2 C11_2 C13_2 -50.6(5) .
Cu1_2 P1_2 C11_2 C13_2 179.6(4) 2_674
N5_2 P1_2 C11_2 C12_2 -171.8(3) .
C15_2 P1_2 C11_2 C12_2 72.1(4) .
Cu1_2 P1_2 C11_2 C12_2 -57.7(4) 2_674
N5_2 P1_2 C11_2 C14_2 -55.2(4) .
C15_2 P1_2 C11_2 C14_2 -171.4(4) .
Cu1_2 P1_2 C11_2 C14_2 58.8(4) 2_674
N5_2 P1_2 C15_2 C18_2 54.9(4) .
C11_2 P1_2 C15_2 C18_2 170.6(3) .
Cu1_2 P1_2 C15_2 C18_2 -60.5(4) 2_674
N5_2 P1_2 C15_2 C17_2 170.9(3) .
C11_2 P1_2 C15_2 C17_2 -73.4(4) .
Cu1_2 P1_2 C15_2 C17_2 55.5(3) 2_674
N5_2 P1_2 C15_2 C16_2 -66.7(4) .
C11_2 P1_2 C15_2 C16_2 49.0(4) .
Cu1_2 P1_2 C15_2 C16_2 177.9(3) 2_674
C1_2 N2_2 C21_2 C26_2 100.0(5) .
C3_2 N2_2 C21_2 C26_2 -77.7(6) .
C1_2 N2_2 C21_2 C22_2 -79.1(6) .
C3_2 N2_2 C21_2 C22_2 103.2(5) .
C26_2 C21_2 C22_2 C23_2 -0.6(7) .
N2_2 C21_2 C22_2 C23_2 178.5(4) .
C26_2 C21_2 C22_2 C27_2 179.5(5) .
N2_2 C21_2 C22_2 C27_2 -1.5(7) .
C21_2 C22_2 C23_2 C24_2 1.0(8) .
C27_2 C22_2 C23_2 C24_2 -179.1(5) .
C22_2 C23_2 C24_2 C25_2 -0.5(9) .
C22_2 C23_2 C24_2 C28_2 -178.9(5) .
C23_2 C24_2 C25_2 C26_2 -0.5(9) .
C28_2 C24_2 C25_2 C26_2 178.0(6) .
C22_2 C21_2 C26_2 C25_2 -0.3(8) .
N2_2 C21_2 C26_2 C25_2 -179.3(4) .
C22_2 C21_2 C26_2 C29_2 178.4(5) .
N2_2 C21_2 C26_2 C29_2 -0.6(7) .
C24_2 C25_2 C26_2 C21_2 0.8(9) .
C24_2 C25_2 C26_2 C29_2 -177.9(6) .
